data_4331488
loop_
_publ_author_name
'Palchik, Oleg'
'Marking, Gregory M.'
'Kanatzidis, Mercouri G.'

_publ_section_title
;
 Exploratory Synthesis in Molten Salts:&#x00A0; Role of Flux Basicity in
 the Stabilization of the Complex Thiogermanates Cs4Pb4Ge5S16, K2PbGe2S6,
 and K4Sn3Ge3S14
;
_journal_issue 12
_journal_name_full 'Inorganic Chemistry'
_journal_page_first 4151
_journal_page_last 4153
_journal_paper_doi 10.1021/ic050087v
_journal_volume 44
_journal_year 2005
_chemical_formula_sum 'Ge3 K4 S14 Sn3'
_chemical_formula_weight 1179.08
_chemical_name_systematic
; 
 ? 
;
_space_group_IT_number 14
_symmetry_space_group_name_Hall '-P 2yn'
_symmetry_space_group_name_H-M 'P 1 21/n 1'
_atom_sites_solution_hydrogens geom
_atom_sites_solution_primary direct
_atom_sites_solution_secondary difmap
_audit_creation_method SHELXL-97
_cell_angle_alpha 90.00
_cell_angle_beta 100.508(4)
_cell_angle_gamma 90.00
_cell_formula_units_Z 2
_cell_length_a 6.9442(16)
_cell_length_b 15.118(4)
_cell_length_c 12.071(3)
_cell_measurement_temperature 293(2)
_cell_volume 1246.0(5)
_computing_structure_refinement 'SHELXL-97 (Sheldrick, 1997)'
_computing_structure_solution 'SHELXS-97 (Sheldrick, 1990)'
_diffrn_ambient_temperature 293(2)
_diffrn_measured_fraction_theta_full 0.957
_diffrn_measured_fraction_theta_max 0.957
_diffrn_radiation_monochromator graphite
_diffrn_radiation_source 'fine-focus sealed tube'
_diffrn_radiation_type MoK\a
_diffrn_radiation_wavelength 0.71073
_diffrn_reflns_av_R_equivalents 0.0337
_diffrn_reflns_av_sigmaI/netI 0.0356
_diffrn_reflns_limit_h_max 8
_diffrn_reflns_limit_h_min -9
_diffrn_reflns_limit_k_max 19
_diffrn_reflns_limit_k_min -19
_diffrn_reflns_limit_l_max 16
_diffrn_reflns_limit_l_min -15
_diffrn_reflns_number 13054
_diffrn_reflns_theta_full 28.28
_diffrn_reflns_theta_max 28.28
_diffrn_reflns_theta_min 2.18
_exptl_absorpt_coefficient_mu 8.366
_exptl_crystal_density_diffrn 3.143
_exptl_crystal_density_method 'not measured'
_exptl_crystal_F_000 1092
_refine_diff_density_max 1.125
_refine_diff_density_min -0.816
_refine_diff_density_rms 0.159
_refine_ls_extinction_coef 0.00000(10)
_refine_ls_extinction_expression Fc^*^=kFc[1+0.001xFc^2^\l^3^/sin(2\q)]^-1/4^
_refine_ls_extinction_method SHELXL
_refine_ls_goodness_of_fit_ref 1.106
_refine_ls_hydrogen_treatment mixed
_refine_ls_matrix_type full
_refine_ls_number_parameters 113
_refine_ls_number_reflns 2960
_refine_ls_number_restraints 0
_refine_ls_restrained_S_all 1.106
_refine_ls_R_factor_all 0.0413
_refine_ls_R_factor_gt 0.0246
_refine_ls_shift/su_max 0.020
_refine_ls_shift/su_mean 0.005
_refine_ls_structure_factor_coef Fsqd
_refine_ls_weighting_details 'calc w=1/[\s^2^(Fo^2^)+(0.0237P)^2^+0.3130P] where P=(Fo^2^+2Fc^2^)/3'
_refine_ls_weighting_scheme calc
_refine_ls_wR_factor_gt 0.0548
_refine_ls_wR_factor_ref 0.0589
_reflns_number_gt 2329
_reflns_number_total 2960
_reflns_threshold_expression >2sigma(I)
_cod_data_source_file ic050087vsup3.cif
_cod_data_source_block 73am
_cod_database_code 4331488

loop_
_symmetry_equiv_pos_as_xyz
'x, y, z'
'-x+1/2, y+1/2, -z+1/2'
'-x, -y, -z'
'x-1/2, -y-1/2, z-1/2'

loop_
_atom_site_label
_atom_site_type_symbol
_atom_site_fract_x
_atom_site_fract_y
_atom_site_fract_z
_atom_site_U_iso_or_equiv
_atom_site_adp_type
_atom_site_occupancy
_atom_site_symmetry_multiplicity
_atom_site_calc_flag
_atom_site_refinement_flags
Sn1 Sn 0.07523(4) 0.15913(2) 0.67438(3) 0.01743(9) Uani 1 1 d .
Ge1 Ge -0.46263(6) 0.09715(3) 0.74212(4) 0.01564(12) Uani 1 1 d .
Sn2 Sn 0.404(3) 0.1888(11) 0.9722(15) 0.0200(6) Uani 0.50 1 d P
Ge2 Ge 0.406(4) 0.1934(18) 0.977(2) 0.0200(6) Uani 0.50 1 d P
S1 S 0.09104(17) 0.15569(8) 0.89091(10) 0.0224(3) Uani 1 1 d .
S2 S 0.00296(18) 0.16675(8) 0.46063(10) 0.0259(3) Uani 1 1 d .
S7 S -0.22405(16) 0.05125(8) 0.65945(10) 0.0221(3) Uani 1 1 d .
S8 S 0.27479(16) 0.01633(8) 0.67449(10) 0.0250(3) Uani 1 1 d .
S9 S -0.08232(19) 0.31184(8) 0.66595(10) 0.0273(3) Uani 1 1 d .
S10 S 0.41391(16) 0.22970(8) 0.69412(11) 0.0244(3) Uani 1 1 d .
S11 S -0.37982(18) 0.08589(9) 0.92958(11) 0.0324(3) Uani 1 1 d .
K1 K -0.02868(17) 0.36245(7) 0.93712(10) 0.0344(3) Uani 1 1 d .
K2 K 0.0304(2) -0.07103(8) 0.85174(11) 0.0440(3) Uani 1 1 d .

loop_
_atom_site_aniso_label
_atom_site_aniso_U_11
_atom_site_aniso_U_22
_atom_site_aniso_U_33
_atom_site_aniso_U_23
_atom_site_aniso_U_13
_atom_site_aniso_U_12
Sn1 0.01530(15) 0.02011(16) 0.01601(17) 0.00006(12) 0.00056(12) 0.00145(12)
Ge1 0.0113(2) 0.0209(2) 0.0147(2) -0.00001(18) 0.00233(18) 0.00075(18)
Sn2 0.0175(3) 0.0232(15) 0.0181(11) -0.0040(9) 0.0000(6) -0.0020(8)
Ge2 0.0175(3) 0.0232(15) 0.0181(11) -0.0040(9) 0.0000(6) -0.0020(8)
S1 0.0213(6) 0.0277(6) 0.0181(6) -0.0012(5) 0.0030(5) -0.0021(5)
S2 0.0319(7) 0.0281(7) 0.0169(6) -0.0026(5) 0.0028(5) -0.0006(5)
S7 0.0169(5) 0.0235(6) 0.0260(6) -0.0036(5) 0.0043(5) -0.0017(4)
S8 0.0185(6) 0.0206(6) 0.0349(7) -0.0054(5) 0.0019(5) 0.0003(5)
S9 0.0319(7) 0.0279(7) 0.0217(6) -0.0025(5) 0.0042(5) 0.0086(5)
S10 0.0198(6) 0.0208(6) 0.0320(7) -0.0001(5) 0.0031(5) -0.0019(5)
S11 0.0245(6) 0.0480(8) 0.0239(7) 0.0056(6) 0.0024(5) 0.0062(6)
K1 0.0417(7) 0.0349(7) 0.0267(6) -0.0004(5) 0.0060(5) 0.0029(5)
K2 0.0555(8) 0.0286(6) 0.0420(8) 0.0066(5) -0.0064(6) 0.0012(6)

loop_
_atom_type_symbol
_atom_type_description
_atom_type_scat_dispersion_real
_atom_type_scat_dispersion_imag
_atom_type_scat_source
S S 0.1246 0.1234 'International Tables Vol C Tables 4.2.6.8 and 6.1.1.4'
K K 0.2009 0.2494 'International Tables Vol C Tables 4.2.6.8 and 6.1.1.4'
Ge Ge 0.1547 1.8001 'International Tables Vol C Tables 4.2.6.8 and 6.1.1.4'
Sn Sn -0.6537 1.4246 'International Tables Vol C Tables 4.2.6.8 and 6.1.1.4'

loop_
_geom_angle_atom_site_label_1
_geom_angle_atom_site_label_2
_geom_angle_atom_site_label_3
_geom_angle
_geom_angle_site_symmetry_1
_geom_angle_site_symmetry_3
S2 Sn1 S9 85.09(4) . .
S2 Sn1 S10 94.81(4) . .
S9 Sn1 S10 90.38(4) . .
S2 Sn1 S8 92.60(4) . .
S9 Sn1 S8 171.98(4) . .
S10 Sn1 S8 82.15(4) . .
S2 Sn1 S1 171.05(4) . .
S9 Sn1 S1 89.85(4) . .
S10 Sn1 S1 92.60(4) . .
S8 Sn1 S1 93.38(4) . .
S2 Sn1 S7 87.20(4) . .
S9 Sn1 S7 103.39(4) . .
S10 Sn1 S7 166.22(4) . .
S8 Sn1 S7 84.14(4) . .
S1 Sn1 S7 86.80(4) . .
S2 Sn1 K2 123.07(4) . .
S9 Sn1 K2 135.39(4) . .
S10 Sn1 K2 117.34(3) . .
S8 Sn1 K2 51.83(4) . .
S1 Sn1 K2 56.92(3) . .
S7 Sn1 K2 51.49(3) . .
S7 Ge1 S10 117.07(5) . 1_455
S7 Ge1 S8 107.20(5) . 1_455
S10 Ge1 S8 98.55(5) 1_455 1_455
S7 Ge1 S11 111.06(5) . .
S10 Ge1 S11 110.44(5) 1_455 .
S8 Ge1 S11 111.83(5) 1_455 .
S7 Ge1 K1 64.17(4) . 4_565
S10 Ge1 K1 67.43(4) 1_455 4_565
S8 Ge1 K1 77.26(4) 1_455 4_565
S11 Ge1 K1 170.89(4) . 4_565
S1 Sn2 S11 111.7(7) . 1_655
S1 Sn2 S2 117.1(8) . 4_666
S11 Sn2 S2 114.6(8) 1_655 4_666
S1 Sn2 S9 107.1(8) . 4_666
S11 Sn2 S9 108.4(7) 1_655 4_666
S2 Sn2 S9 96.1(6) 4_666 4_666
S1 Sn2 K1 56.7(4) . .
S11 Sn2 K1 161.0(7) 1_655 .
S2 Sn2 K1 66.0(4) 4_666 .
S9 Sn2 K1 90.1(5) 4_666 .
S2 Ge2 S9 99.4(10) 4_666 4_666
S2 Ge2 S1 118.0(12) 4_666 .
S9 Ge2 S1 107.5(12) 4_666 .
S2 Ge2 S11 114.8(12) 4_666 1_655
S9 Ge2 S11 108.1(11) 4_666 1_655
S1 Ge2 S11 108.1(10) . 1_655
S2 Ge2 K1 67.1(7) 4_666 .
S9 Ge2 K1 91.8(8) 4_666 .
S1 Ge2 K1 57.5(6) . .
S11 Ge2 K1 158.8(10) 1_655 .
Sn2 S1 Ge2 2.0(11) . .
Sn2 S1 Sn1 107.0(5) . .
Ge2 S1 Sn1 108.0(7) . .
Sn2 S1 K1 88.2(4) . .
Ge2 S1 K1 86.4(7) . .
Sn1 S1 K1 100.66(4) . .
Sn2 S1 K2 111.0(4) . .
Ge2 S1 K2 112.7(7) . .
Sn1 S1 K2 84.32(4) . .
K1 S1 K2 157.97(5) . .
Sn2 S1 K2 93.6(5) . 3_557
Ge2 S1 K2 93.0(7) . 3_557
Sn1 S1 K2 154.47(5) . 3_557
K1 S1 K2 94.87(4) . 3_557
K2 S1 K2 74.04(4) . 3_557
Ge2 S2 Sn2 1.6(12) 4_565 4_565
Ge2 S2 Sn1 87.8(7) 4_565 .
Sn2 S2 Sn1 89.3(4) 4_565 .
Ge2 S2 K1 116.5(7) 4_565 4_665
Sn2 S2 K1 115.8(5) 4_565 4_665
Sn1 S2 K1 93.74(4) . 4_665
Ge2 S2 K1 78.8(7) 4_565 4_565
Sn2 S2 K1 79.2(4) 4_565 4_565
Sn1 S2 K1 94.73(4) . 4_565
K1 S2 K1 162.86(5) 4_665 4_565
Ge1 S7 Sn1 115.24(5) . .
Ge1 S7 K2 102.32(5) . .
Sn1 S7 K2 89.07(4) . .
Ge1 S7 K1 79.81(4) . 4_565
Sn1 S7 K1 100.89(4) . 4_565
K2 S7 K1 167.87(5) . 4_565
Ge1 S7 K1 92.58(4) . 2_446
Sn1 S7 K1 152.12(5) . 2_446
K2 S7 K1 86.69(4) . 2_446
K1 S7 K1 81.27(4) 4_565 2_446
Ge1 S8 Sn1 86.82(4) 1_655 .
Ge1 S8 K2 118.31(5) 1_655 .
Sn1 S8 K2 89.74(4) . .
Ge1 S8 K1 94.18(5) 1_655 2_546
Sn1 S8 K1 155.36(5) . 2_546
K2 S8 K1 111.09(5) . 2_546
Ge2 S9 Sn2 1.8(11) 4_565 4_565
Ge2 S9 Sn1 86.9(7) 4_565 .
Sn2 S9 Sn1 88.6(4) 4_565 .
Ge2 S9 K1 167.8(7) 4_565 .
Sn2 S9 K1 166.2(4) 4_565 .
Sn1 S9 K1 101.51(4) . .
Ge2 S9 K2 94.9(7) 4_565 2_456
Sn2 S9 K2 93.8(4) 4_565 2_456
Sn1 S9 K2 144.96(5) . 2_456
K1 S9 K2 83.33(4) . 2_456
Ge1 S10 Sn1 87.27(4) 1_655 .
Ge1 S10 K2 150.58(6) 1_655 2_556
Sn1 S10 K2 122.15(5) . 2_556
Ge1 S10 K1 76.69(4) 1_655 4_665
Sn1 S10 K1 90.16(4) . 4_665
K2 S10 K1 101.01(5) 2_556 4_665
Ge1 S11 Sn2 96.8(4) . 1_455
Ge1 S11 Ge2 97.8(7) . 1_455
Sn2 S11 Ge2 1.6(10) 1_455 1_455
Ge1 S11 K2 147.41(6) . 3_557
Sn2 S11 K2 106.7(4) 1_455 3_557
Ge2 S11 K2 105.3(6) 1_455 3_557
S1 K1 S9 66.54(4) . .
S1 K1 S2 99.66(4) . 4_566
S9 K1 S2 96.74(4) . 4_566
S1 K1 S8 114.95(5) . 2_556
S9 K1 S8 74.67(4) . 2_556
S2 K1 S8 135.85(5) 4_566 2_556
S1 K1 S7 111.12(4) . 4_666
S9 K1 S7 144.93(5) . 4_666
S2 K1 S7 117.60(5) 4_566 4_666
S8 K1 S7 75.56(4) 2_556 4_666
S1 K1 S7 148.89(5) . 2_456
S9 K1 S7 84.10(4) . 2_456
S2 K1 S7 72.78(4) 4_566 2_456
S8 K1 S7 63.37(4) 2_556 2_456
S7 K1 S7 98.73(4) 4_666 2_456
S1 K1 S10 81.12(4) . 4_566
S9 K1 S10 140.81(5) . 4_566
S2 K1 S10 66.51(4) 4_566 4_566
S8 K1 S10 142.13(5) 2_556 4_566
S7 K1 S10 66.59(4) 4_666 4_566
S7 K1 S10 120.26(4) 2_456 4_566
S1 K1 Ge1 109.66(4) . 4_666
S9 K1 Ge1 176.17(4) . 4_666
S2 K1 Ge1 83.26(3) 4_566 4_666
S8 K1 Ge1 107.99(4) 2_556 4_666
S7 K1 Ge1 36.01(2) 4_666 4_666
S7 K1 Ge1 99.53(4) 2_456 4_666
S10 K1 Ge1 35.88(3) 4_566 4_666
S1 K1 S2 67.66(4) . 4_666
S9 K1 S2 88.79(4) . 4_666
S2 K1 S2 162.86(5) 4_566 4_666
S8 K1 S2 61.27(4) 2_556 4_666
S7 K1 S2 60.56(3) 4_666 4_666
S7 K1 S2 124.08(4) 2_456 4_666
S10 K1 S2 99.17(4) 4_566 4_666
Ge1 K1 S2 90.14(3) 4_666 4_666
S1 K1 Ge2 36.1(4) . .
S9 K1 Ge2 85.1(4) . .
S2 K1 Ge2 130.0(4) 4_566 .
S8 K1 Ge2 93.0(4) 2_556 .
S7 K1 Ge2 78.3(4) 4_666 .
S7 K1 Ge2 155.9(4) 2_456 .
S10 K1 Ge2 80.9(4) 4_566 .
Ge1 K1 Ge2 91.9(4) 4_666 .
S2 K1 Ge2 34.1(4) 4_666 .
S1 K1 Sn2 35.0(2) . .
S9 K1 Sn2 84.2(3) . .
S2 K1 Sn2 129.4(3) 4_566 .
S8 K1 Sn2 93.4(3) 2_556 .
S7 K1 Sn2 79.5(2) 4_666 .
S7 K1 Sn2 156.1(3) 2_456 .
S10 K1 Sn2 81.2(3) 4_566 .
Ge1 K1 Sn2 92.8(3) 4_666 .
S2 K1 Sn2 34.9(3) 4_666 .
Ge2 K1 Sn2 1.2(6) . .
S1 K1 K1 159.60(5) . 3_567
S9 K1 K1 122.89(5) . 3_567
S2 K1 K1 97.07(4) 4_566 3_567
S8 K1 K1 57.53(4) 2_556 3_567
S7 K1 K1 49.96(3) 4_666 3_567
S7 K1 K1 48.76(3) 2_456 3_567
S10 K1 K1 95.05(4) 4_566 3_567
Ge1 K1 K1 60.85(3) 4_666 3_567
S2 K1 K1 93.45(4) 4_666 3_567
Ge2 K1 K1 123.6(4) . 3_567
Sn2 K1 K1 124.7(2) . 3_567
S10 K2 S7 119.84(5) 2_546 .
S10 K2 S8 100.40(5) 2_546 .
S7 K2 S8 64.94(4) . .
S10 K2 S11 88.79(4) 2_546 3_557
S7 K2 S11 148.49(5) . 3_557
S8 K2 S11 99.25(5) . 3_557
S10 K2 S1 165.20(6) 2_546 .
S7 K2 S1 64.54(4) . .
S8 K2 S1 67.87(4) . .
S11 K2 S1 84.47(4) 3_557 .
S10 K2 S9 68.98(4) 2_546 2_446
S7 K2 S9 83.32(4) . 2_446
S8 K2 S9 136.14(5) . 2_446
S11 K2 S9 122.02(5) 3_557 2_446
S1 K2 S9 125.66(5) . 2_446
S10 K2 S1 82.25(4) 2_546 3_557
S7 K2 S1 129.81(5) . 3_557
S8 K2 S1 161.26(5) . 3_557
S11 K2 S1 62.12(4) 3_557 3_557
S1 K2 S1 105.96(4) . 3_557
S9 K2 S1 62.23(4) 2_446 3_557
S10 K2 Sn1 134.67(5) 2_546 .
S7 K2 Sn1 39.44(3) . .
S8 K2 Sn1 38.43(2) . .
S11 K2 Sn1 111.33(4) 3_557 .
S1 K2 Sn1 38.76(3) . .
S9 K2 Sn1 122.49(4) 2_446 .
S1 K2 Sn1 143.06(4) 3_557 .
S10 K2 K2 132.42(6) 2_546 3_557
S7 K2 K2 100.96(5) . 3_557
S8 K2 K2 119.52(5) . 3_557
S11 K2 K2 61.73(4) 3_557 3_557
S1 K2 K2 54.31(3) . 3_557
S9 K2 K2 94.70(5) 2_446 3_557
S1 K2 K2 51.65(4) 3_557 3_557
Sn1 K2 K2 92.25(4) . 3_557
S10 K2 K1 75.67(4) 2_546 2_446
S7 K2 K1 48.43(3) . 2_446
S8 K2 K1 90.23(4) . 2_446
S11 K2 K1 163.08(5) 3_557 2_446
S1 K2 K1 112.18(4) . 2_446
S9 K2 K1 46.12(3) 2_446 2_446
S1 K2 K1 108.32(4) 3_557 2_446
Sn1 K2 K1 84.77(3) . 2_446
K2 K2 K1 124.99(5) 3_557 2_446

loop_
_geom_bond_atom_site_label_1
_geom_bond_atom_site_label_2
_geom_bond_distance
_geom_bond_site_symmetry_2
Sn1 S2 2.5398(13) .
Sn1 S9 2.5488(13) .
Sn1 S10 2.5538(13) .
Sn1 S8 2.5651(13) .
Sn1 S1 2.5965(14) .
Sn1 S7 2.6220(12) .
Sn1 K2 4.1268(14) .
Ge1 S7 2.1966(13) .
Ge1 S10 2.2148(13) 1_455
Ge1 S8 2.2228(12) 1_455
Ge1 S11 2.2373(14) .
Ge1 K1 3.6772(15) 4_565
Sn2 S1 2.271(16) .
Sn2 S11 2.284(18) 1_655
Sn2 S2 2.301(17) 4_666
Sn2 S9 2.324(18) 4_666
Sn2 K1 3.954(18) .
Ge2 S2 2.24(3) 4_666
Ge2 S9 2.27(3) 4_666
Ge2 S1 2.31(3) .
Ge2 S11 2.34(3) 1_655
Ge2 K1 3.92(3) .
S1 K1 3.3078(18) .
S1 K2 3.4751(19) .
S1 K2 3.5992(19) 3_557
S2 Ge2 2.24(3) 4_565
S2 Sn2 2.301(18) 4_565
S2 K1 3.3451(19) 4_665
S2 K1 3.6774(19) 4_565
S7 K2 3.2297(17) .
S7 K1 3.3629(17) 4_565
S7 K1 3.4241(17) 2_446
S8 Ge1 2.2228(12) 1_655
S8 K2 3.2446(19) .
S8 K1 3.3470(17) 2_546
S9 Ge2 2.27(3) 4_565
S9 Sn2 2.324(18) 4_565
S9 K1 3.3157(18) .
S9 K2 3.5525(19) 2_456
S10 Ge1 2.2148(13) 1_655
S10 K2 3.0998(18) 2_556
S10 K1 3.4892(18) 4_665
S11 Sn2 2.284(18) 1_455
S11 Ge2 2.34(3) 1_455
S11 K2 3.2511(18) 3_557
K1 S2 3.3451(19) 4_566
K1 S8 3.3470(17) 2_556
K1 S7 3.3629(17) 4_666
K1 S7 3.4241(17) 2_456
K1 S10 3.4892(18) 4_566
K1 Ge1 3.6772(15) 4_666
K1 S2 3.6774(19) 4_666
K1 K1 4.420(2) 3_567
K2 S10 3.0998(18) 2_546
K2 S11 3.2511(18) 3_557
K2 S9 3.5525(19) 2_446
K2 S1 3.5992(19) 3_557
K2 K2 4.261(3) 3_557
K2 K1 4.5691(18) 2_446
